data_2102815
loop_
_publ_author_name
'Weller, Mark T.'
'Henry, Paul F.'
'Light, Mark E.'

_publ_section_title
;
 Rapid structure determination of the hydrogen-containing compound
 Cs~2~C~2~O~4~&#x00B7;H~2~O by joint single-crystal X-ray and powder
 neutron diffraction
;
_journal_issue 3
_journal_name_full 'Acta Crystallographica Section B'
_journal_page_first 426
_journal_page_last 432
_journal_paper_doi 10.1107/S0108768107014826
_journal_volume 63
_journal_year 2007
_chemical_formula_sum 'C2 H2 Cs2 O5'
_chemical_formula_weight 371.86
_chemical_name_systematic
;
 ?
;
_space_group_IT_number 15
_symmetry_cell_setting monoclinic
_symmetry_space_group_name_Hall '-C 2yc'
_symmetry_space_group_name_H-M 'C 1 2/c 1'
_atom_sites_solution_hydrogens geom
_atom_sites_solution_primary direct
_atom_sites_solution_secondary difmap
_audit_creation_method SHELXL-97
_cell_angle_alpha 90.00
_cell_angle_beta 107.189(3)
_cell_angle_gamma 90.00
_cell_formula_units_Z 4
_cell_length_a 10.0748(5)
_cell_length_b 6.6473(3)
_cell_length_c 11.2997(6)
_cell_measurement_reflns_used 869
_cell_measurement_temperature 289(2)
_cell_measurement_theta_max 27.48
_cell_measurement_theta_min 1.02
_cell_volume 722.94(6)
_computing_cell_refinement 'DENZO (Otwinowski & Minor, 1997) & COLLECT (Hooft, R.W.W., 1998)'
_computing_data_collection 'COLLECT (Hooft, R.W.W., 1998)'
_computing_data_reduction 'DENZO (Otwinowski & Minor, 1997) & COLLECT (Hooft, R.W.W., 1998)'
_computing_molecular_graphics 'CAMERON (Watkin, et al., 1993)'
_computing_publication_material 'WINGX (Farrugia, 1998)'
_computing_structure_refinement 'SHELXL-97 (Sheldrick, 1997)'
_computing_structure_solution 'SHELXS-97 (Sheldrick, 1997)'
_diffrn_ambient_temperature 289(2)
_diffrn_detector_area_resol_mean 9.091
_diffrn_measured_fraction_theta_full 0.994
_diffrn_measured_fraction_theta_max 0.994
_diffrn_measurement_device_type 'Bruker-Nonius CCD camera on \k-goniostat'
_diffrn_measurement_method '\f & \w scans to fill the asymmetric unit'
_diffrn_radiation_monochromator graphite
_diffrn_radiation_source 'Bruker Nonius FR591 Rotating Anode'
_diffrn_radiation_type MoK\a
_diffrn_radiation_wavelength 0.71073
_diffrn_reflns_av_R_equivalents 0.0669
_diffrn_reflns_av_sigmaI/netI 0.0352
_diffrn_reflns_limit_h_max 12
_diffrn_reflns_limit_h_min -12
_diffrn_reflns_limit_k_max 8
_diffrn_reflns_limit_k_min -8
_diffrn_reflns_limit_l_max 14
_diffrn_reflns_limit_l_min -14
_diffrn_reflns_number 4032
_diffrn_reflns_theta_full 27.31
_diffrn_reflns_theta_max 27.31
_diffrn_reflns_theta_min 3.73
_diffrn_standards_number 0
_exptl_absorpt_coefficient_mu 10.040
_exptl_absorpt_correction_T_max 0.5005
_exptl_absorpt_correction_T_min 0.2060
_exptl_absorpt_correction_type multi-scan
_exptl_absorpt_process_details
;
SADABS V2.10 (Sheldrick, G.M., 2003)
;
_exptl_crystal_colour Colourless
_exptl_crystal_density_diffrn 3.416
_exptl_crystal_density_method 'not measured'
_exptl_crystal_description Block
_exptl_crystal_F_000 656
_exptl_crystal_size_max 0.2
_exptl_crystal_size_mid 0.11
_exptl_crystal_size_min 0.07
_refine_diff_density_max 0.956
_refine_diff_density_min -0.904
_refine_ls_extinction_coef 0.0034(2)
_refine_ls_extinction_expression Fc^*^=kFc[1+0.001xFc^2^\l^3^/sin(2\q)]^-1/4^
_refine_ls_extinction_method SHELXL
_refine_ls_goodness_of_fit_ref 1.168
_refine_ls_hydrogen_treatment refall
_refine_ls_matrix_type full
_refine_ls_number_parameters 47
_refine_ls_number_reflns 809
_refine_ls_number_restraints 0
_refine_ls_restrained_S_all 1.168
_refine_ls_R_factor_all 0.0314
_refine_ls_R_factor_gt 0.0249
_refine_ls_shift/su_max 0.001
_refine_ls_shift/su_mean 0.000
_refine_ls_structure_factor_coef Fsqd
_refine_ls_weighting_details 'calc w=1/[\s^2^(Fo^2^)+(0.0142P)^2^+1.8270P] where P=(Fo^2^+2Fc^2^)/3'
_refine_ls_weighting_scheme calc
_refine_ls_wR_factor_gt 0.0513
_refine_ls_wR_factor_ref 0.0536
_reflns_number_gt 700
_reflns_number_total 809
_reflns_threshold_expression >2sigma(I)
_cod_data_source_file bk5052.cif
_cod_depositor_comments
;
The following automatic conversions were performed:
'_symmetry_cell_setting' value 'Monoclinic' changed to 'monoclinic'
according to '/home/saulius/struct/CIF-dictionaries/cif_core.dic'
dictionary named 'cif_core.dic' version 2.4.1 from 2010-06-29.

Automatic conversion script
Id: cif_fix_enum 1527 2010-12-29 10:47:43Z saulius 
;
_cod_original_sg_symbol_H-M C2/c
_cod_database_code 2102815

loop_
_symmetry_equiv_pos_as_xyz
'x, y, z'
'-x, y, -z+1/2'
'x+1/2, y+1/2, z'
'-x+1/2, y+1/2, -z+1/2'
'-x, -y, -z'
'x, -y, z-1/2'
'-x+1/2, -y+1/2, -z'
'x+1/2, -y+1/2, z-1/2'

loop_
_atom_site_type_symbol
_atom_site_label
_atom_site_fract_x
_atom_site_fract_y
_atom_site_fract_z
_atom_site_U_iso_or_equiv
_atom_site_adp_type
_atom_site_calc_flag
_atom_site_refinement_flags
_atom_site_occupancy
Cs Cs1 0.87244(3) 0.30550(4) 0.37345(2) 0.02732(16) Uani d . 1
O O1 0.6398(3) 0.2709(6) 0.0934(3) 0.0335(8) Uani d . 1
O O2 0.8242(3) 0.4550(5) 0.0942(3) 0.0303(7) Uani d . 1
O O3 1.0000 -0.0535(9) 0.2500 0.074(2) Uani d S 1
H H1 0.968(6) -0.128(9) 0.291(5) 0.050(18) Uiso d . 1
C C1 0.7393(5) 0.3148(6) 0.0543(4) 0.0224(9) Uani d . 1

loop_
_atom_site_aniso_label
_atom_site_aniso_U_11
_atom_site_aniso_U_22
_atom_site_aniso_U_33
_atom_site_aniso_U_12
_atom_site_aniso_U_13
_atom_site_aniso_U_23
Cs1 0.02621(19) 0.0275(2) 0.0283(2) -0.00157(11) 0.00824(13) -0.00304(12)
O1 0.0317(18) 0.0366(18) 0.037(2) -0.0071(15) 0.0183(16) -0.0071(16)
O2 0.0331(16) 0.0273(16) 0.0308(17) -0.0049(14) 0.0102(14) -0.0048(13)
O3 0.124(6) 0.029(3) 0.110(6) 0.000 0.095(5) 0.000
C1 0.024(2) 0.021(2) 0.022(2) 0.0055(16) 0.0067(18) 0.0041(16)

loop_
_atom_type_symbol
_atom_type_description
_atom_type_scat_dispersion_real
_atom_type_scat_dispersion_imag
_atom_type_scat_source
C C 0.0033 0.0016 'International Tables Vol C Tables 4.2.6.8 and 6.1.1.4'
H H 0.0000 0.0000 'International Tables Vol C Tables 4.2.6.8 and 6.1.1.4'
O O 0.0106 0.0060 'International Tables Vol C Tables 4.2.6.8 and 6.1.1.4'
Cs Cs -0.3680 2.1192 'International Tables Vol C Tables 4.2.6.8 and 6.1.1.4'

loop_
_geom_angle_atom_site_label_1
_geom_angle_atom_site_label_2
_geom_angle_atom_site_label_3
_geom_angle_site_symmetry_1
_geom_angle_site_symmetry_3
_geom_angle
O2 Cs1 O1 6_566 8_556 75.37(9)
O2 Cs1 O1 6_566 4_655 51.46(9)
O1 Cs1 O1 8_556 4_655 96.95(8)
O2 Cs1 O2 6_566 2_755 97.01(7)
O1 Cs1 O2 8_556 2_755 51.36(8)
O1 Cs1 O2 4_655 2_755 75.12(8)
O2 Cs1 O2 6_566 4_645 91.88(8)
O1 Cs1 O2 8_556 4_645 102.23(9)
O1 Cs1 O2 4_655 4_645 132.11(8)
O2 Cs1 O2 2_755 4_645 147.93(11)
O2 Cs1 O2 6_566 . 127.99(4)
O1 Cs1 O2 8_556 . 132.74(9)
O1 Cs1 O2 4_655 . 79.10(8)
O2 Cs1 O2 2_755 . 82.83(9)
O2 Cs1 O2 4_645 . 115.23(6)
O2 Cs1 O3 6_566 . 154.52(7)
O1 Cs1 O3 8_556 . 82.14(7)
O1 Cs1 O3 4_655 . 145.25(10)
O2 Cs1 O3 2_755 . 77.58(8)
O2 Cs1 O3 4_645 . 81.21(9)
O2 Cs1 O3 . . 76.53(7)
O2 Cs1 O1 6_566 . 124.15(8)
O1 Cs1 O1 8_556 . 160.33(9)
O1 Cs1 O1 4_655 . 98.06(8)
O2 Cs1 O1 2_755 . 121.30(8)
O2 Cs1 O1 4_645 . 76.69(8)
O2 Cs1 O1 . . 39.62(8)
O3 Cs1 O1 . . 78.27(6)
O2 Cs1 C1 6_566 . 136.21(9)
O1 Cs1 C1 8_556 . 144.25(10)
O1 Cs1 C1 4_655 . 95.19(9)
O2 Cs1 C1 2_755 . 100.40(9)
O2 Cs1 C1 4_645 . 94.06(9)
O2 Cs1 C1 . . 21.30(8)
O3 Cs1 C1 . . 69.05(7)
O1 Cs1 C1 . . 20.99(9)
O2 Cs1 O1 6_566 4_645 113.90(8)
O1 Cs1 O1 8_556 4_645 78.66(10)
O1 Cs1 O1 4_655 4_645 165.28(13)
O2 Cs1 O1 2_755 4_645 111.45(8)
O2 Cs1 O1 4_645 4_645 37.91(8)
O2 Cs1 O1 . 4_645 114.27(8)
O3 Cs1 O1 . 4_645 48.66(9)
O1 Cs1 O1 . 4_645 89.69(9)
C1 Cs1 O1 . 4_645 96.43(9)
O2 Cs1 C1 6_566 4_645 98.47(9)
O1 Cs1 C1 8_556 4_645 85.79(10)
O1 Cs1 C1 4_655 4_645 147.07(10)
O2 Cs1 C1 2_755 4_645 128.12(9)
O2 Cs1 C1 4_645 4_645 19.83(9)
O2 Cs1 C1 . 4_645 122.30(9)
O3 Cs1 C1 . 4_645 67.68(10)
O1 Cs1 C1 . 4_645 88.49(9)
C1 Cs1 C1 . 4_645 101.56(10)
O1 Cs1 C1 4_645 4_645 19.88(9)
O2 Cs1 O3 6_566 3_455 78.03(7)
O1 Cs1 O3 8_556 3_455 151.44(7)
O1 Cs1 O3 4_655 3_455 73.97(10)
O2 Cs1 O3 2_755 3_455 143.73(10)
O2 Cs1 O3 4_645 3_455 68.28(10)
O2 Cs1 O3 . 3_455 73.13(6)
O3 Cs1 O3 . 3_455 120.85(8)
O1 Cs1 O3 . 3_455 46.71(7)
C1 Cs1 O3 . 3_455 64.31(7)
O1 Cs1 O3 4_645 3_455 103.15(10)
C1 Cs1 O3 4_645 3_455 88.01(11)
O2 Cs1 H1 6_566 . 144.0(10)
O1 Cs1 H1 8_556 . 79.9(11)
O1 Cs1 H1 4_655 . 159.2(10)
O2 Cs1 H1 2_755 . 87.3(10)
O2 Cs1 H1 4_645 . 68.2(10)
O2 Cs1 H1 . . 88.0(10)
O3 Cs1 H1 . . 14.3(10)
O1 Cs1 H1 . . 81.6(11)
C1 Cs1 H1 . . 77.0(10)
O1 Cs1 H1 4_645 . 34.4(10)
C1 Cs1 H1 4_645 . 53.6(10)
O3 Cs1 H1 3_455 . 117.9(11)
C1 O1 Cs1 . 8_455 110.6(3)
C1 O1 Cs1 . 4_645 109.8(3)
Cs1 O1 Cs1 8_455 4_645 83.05(8)
C1 O1 Cs1 . . 84.7(3)
Cs1 O1 Cs1 8_455 . 164.58(13)
Cs1 O1 Cs1 4_645 . 89.78(9)
C1 O1 Cs1 . 4_655 82.0(2)
Cs1 O1 Cs1 8_455 4_655 101.34(10)
Cs1 O1 Cs1 4_645 4_655 165.28(13)
Cs1 O1 Cs1 . 4_655 82.46(7)
C1 O2 Cs1 . 6_565 110.1(3)
C1 O2 Cs1 . 2_755 110.1(2)
Cs1 O2 Cs1 6_565 2_755 82.99(7)
C1 O2 Cs1 . 4_655 101.9(2)
Cs1 O2 Cs1 6_565 4_655 88.12(8)
Cs1 O2 Cs1 2_755 4_655 147.93(11)
C1 O2 Cs1 . . 90.7(2)
Cs1 O2 Cs1 6_565 . 158.81(11)
Cs1 O2 Cs1 2_755 . 85.87(7)
Cs1 O2 Cs1 4_655 . 91.88(8)
Cs1 O3 Cs1 2_755 . 84.25(14)
Cs1 O3 Cs1 2_755 3_545 82.04(3)
Cs1 O3 Cs1 . 3_545 120.85(8)
Cs1 O3 Cs1 2_755 4_645 120.85(8)
Cs1 O3 Cs1 . 4_645 82.04(3)
Cs1 O3 Cs1 3_545 4_645 150.78(18)
Cs1 O3 H1 2_755 . 169(4)
Cs1 O3 H1 . . 86(4)
Cs1 O3 H1 3_545 . 99(4)
Cs1 O3 H1 4_645 . 62(4)
O1 C1 O2 . . 125.6(4)
O1 C1 C1 . 7_655 117.5(5)
O2 C1 C1 . 7_655 116.9(5)
O1 C1 Cs1 . . 74.4(3)
O2 C1 Cs1 . . 68.0(2)
C1 C1 Cs1 7_655 . 135.0(3)
O1 C1 Cs1 . 4_655 78.1(2)
O2 C1 Cs1 . 4_655 58.3(2)
C1 C1 Cs1 7_655 4_655 142.7(3)
Cs1 C1 Cs1 . 4_655 80.30(9)
O1 C1 Cs1 . 4_645 51.9(2)
O2 C1 Cs1 . 4_645 144.3(3)
C1 C1 Cs1 7_655 4_645 78.1(3)
Cs1 C1 Cs1 . 4_645 78.75(8)
Cs1 C1 Cs1 4_655 4_645 129.32(13)
O1 C1 Cs1 . 6_565 144.1(3)
O2 C1 Cs1 . 6_565 51.6(2)
C1 C1 Cs1 7_655 6_565 77.7(3)
Cs1 C1 Cs1 . 6_565 119.42(12)
Cs1 C1 Cs1 4_655 6_565 72.58(7)
Cs1 C1 Cs1 4_645 6_565 155.80(13)
O1 C1 Cs1 . 8_455 51.3(2)
O2 C1 Cs1 . 8_455 144.4(3)
C1 C1 Cs1 7_655 8_455 78.3(3)
Cs1 C1 Cs1 . 8_455 125.59(13)
Cs1 C1 Cs1 4_655 8_455 89.59(9)
Cs1 C1 Cs1 4_645 8_455 67.22(7)
Cs1 C1 Cs1 6_565 8_455 107.56(10)
O1 C1 Cs1 . 2_755 144.8(3)
O2 C1 Cs1 . 2_755 51.6(2)
C1 C1 Cs1 7_655 2_755 77.6(3)
Cs1 C1 Cs1 . 2_755 73.42(8)
Cs1 C1 Cs1 4_655 2_755 109.83(11)
Cs1 C1 Cs1 4_645 2_755 107.45(10)
Cs1 C1 Cs1 6_565 2_755 67.08(7)
Cs1 C1 Cs1 8_455 2_755 155.89(13)

loop_
_geom_bond_atom_site_label_1
_geom_bond_atom_site_label_2
_geom_bond_site_symmetry_2
_geom_bond_distance
Cs1 O2 6_566 3.116(3)
Cs1 O1 8_556 3.120(3)
Cs1 O1 4_655 3.123(4)
Cs1 O2 2_755 3.131(3)
Cs1 O2 4_645 3.149(3)
Cs1 O2 . 3.205(3)
Cs1 O3 . 3.217(4)
Cs1 O1 . 3.343(3)
Cs1 C1 . 3.456(4)
Cs1 O1 4_645 3.579(4)
Cs1 C1 4_645 3.622(4)
Cs1 O3 3_455 3.7162(15)
Cs1 H1 . 3.26(6)
O1 C1 . 1.244(6)
O1 Cs1 8_455 3.120(3)
O1 Cs1 4_645 3.123(4)
O1 Cs1 4_655 3.579(4)
O2 C1 . 1.256(5)
O2 Cs1 6_565 3.116(3)
O2 Cs1 2_755 3.131(3)
O2 Cs1 4_655 3.149(3)
O3 Cs1 2_755 3.217(4)
O3 Cs1 3_545 3.7162(15)
O3 Cs1 4_645 3.7162(15)
O3 H1 . 0.81(6)
C1 C1 7_655 1.566(9)
C1 Cs1 4_655 3.622(4)
C1 Cs1 4_645 3.733(4)
C1 Cs1 6_565 3.738(4)
C1 Cs1 8_455 3.743(4)
C1 Cs1 2_755 3.753(4)

loop_
_geom_hbond_atom_site_label_D
_geom_hbond_atom_site_label_H
_geom_hbond_atom_site_label_A
_geom_hbond_site_symmetry_A
_geom_hbond_distance_DH
_geom_hbond_distance_HA
_geom_hbond_distance_DA
_geom_hbond_angle_DHA
O3 H1 O1 4_645 0.81(6) 2.05(5) 2.819(4) 161(6)
